data_7029457
loop_
_publ_author_name
'Li, Zi-Liang'
'Wang, Ying'
'Zhang, Lan-Cui'
'Wang, Jian-Ping'
'You, Wan-Sheng'
'Zhu, Zai-Ming'

_publ_section_title
;
 Three molybdophosphates based on Strandberg-type anions and
 Zn(ii)-H2biim/H2O subunits: syntheses, structures and catalytic
 properties.
;
_journal_issue 15
_journal_name_full 'Dalton transactions (Cambridge, England : 2003)'
_journal_page_first 5840
_journal_page_last 5846
_journal_paper_doi 10.1039/c3dt53023j
_journal_volume 43
_journal_year 2014
_chemical_formula_moiety 2(C12H15Mo5N8O24P2Zn),3(C6H8N4),3H2O
_chemical_formula_sum 'C42 H60 Mo10 N28 O51 P4 Zn2'
_chemical_formula_weight 2987.24
_chemical_name_systematic
; 
 ? 
;
_space_group_IT_number 34
_symmetry_cell_setting orthorhombic
_symmetry_space_group_name_Hall 'P 2 -2n'
_symmetry_space_group_name_H-M 'P n n 2'
_atom_sites_solution_hydrogens geom
_atom_sites_solution_primary direct
_atom_sites_solution_secondary difmap
_audit_creation_method SHELXL-97
_cell_angle_alpha 90.00
_cell_angle_beta 90.00
_cell_angle_gamma 90.00
_cell_formula_units_Z 2
_cell_length_a 20.086(2)
_cell_length_b 21.185(2)
_cell_length_c 10.5333(12)
_cell_measurement_reflns_used 6609
_cell_measurement_temperature 298(2)
_cell_measurement_theta_max 27.64
_cell_measurement_theta_min 2.18
_cell_volume 4482.1(8)
_computing_cell_refinement 'SMART (Bruker, 2005)'
_computing_data_collection 'SMART (Bruker, 2005)'
_computing_data_reduction SAINT
_computing_molecular_graphics 'SHELXTL (Sheldrick, 1997a)'
_computing_publication_material SHELXTL
_computing_structure_refinement 'SHELXL-97 (Sheldrick, 1997b)'
_computing_structure_solution 'SHELXS-97 (Sheldrick, 1997b)'
_diffrn_ambient_temperature 298(2)
_diffrn_measured_fraction_theta_full 0.999
_diffrn_measured_fraction_theta_max 0.999
_diffrn_measurement_device_type 'CCD area detector'
_diffrn_measurement_method 'phi and omega scans'
_diffrn_radiation_monochromator graphite
_diffrn_radiation_source 'fine-focus sealed tube'
_diffrn_radiation_type MoK\a
_diffrn_radiation_wavelength 0.71073
_diffrn_reflns_av_R_equivalents 0.0424
_diffrn_reflns_av_unetI/netI 0.0561
_diffrn_reflns_limit_h_max 23
_diffrn_reflns_limit_h_min -25
_diffrn_reflns_limit_k_max 18
_diffrn_reflns_limit_k_min -26
_diffrn_reflns_limit_l_max 13
_diffrn_reflns_limit_l_min -13
_diffrn_reflns_number 25544
_diffrn_reflns_theta_full 27.00
_diffrn_reflns_theta_max 27.00
_diffrn_reflns_theta_min 2.16
_exptl_absorpt_coefficient_mu 2.056
_exptl_absorpt_correction_T_max 0.8677
_exptl_absorpt_correction_T_min 0.6604
_exptl_absorpt_correction_type multi-scan
_exptl_absorpt_process_details '(SADABS; Sheldrick, 2003)'
_exptl_crystal_colour colourless
_exptl_crystal_density_diffrn 2.213
_exptl_crystal_density_method 'not measured'
_exptl_crystal_description block
_exptl_crystal_F_000 2911
_exptl_crystal_size_max 0.22
_exptl_crystal_size_mid 0.10
_exptl_crystal_size_min 0.07
_refine_diff_density_max 1.019
_refine_diff_density_min -0.501
_refine_diff_density_rms 0.108
_refine_ls_abs_structure_details 'Flack H D (1983), Acta Cryst. A39, 876-881'
_refine_ls_abs_structure_Flack -0.017(15)
_refine_ls_extinction_method none
_refine_ls_goodness_of_fit_ref 1.036
_refine_ls_hydrogen_treatment constr
_refine_ls_matrix_type full
_refine_ls_number_parameters 614
_refine_ls_number_reflns 9641
_refine_ls_number_restraints 7
_refine_ls_restrained_S_all 1.042
_refine_ls_R_factor_all 0.0432
_refine_ls_R_factor_gt 0.0344
_refine_ls_shift/su_max 0.001
_refine_ls_shift/su_mean 0.000
_refine_ls_structure_factor_coef Fsqd
_refine_ls_weighting_details 'calc w=1/[\s^2^(Fo^2^)+(0.0334P)^2^+0.0000P] where P=(Fo^2^+2Fc^2^)/3'
_refine_ls_weighting_scheme calc
_refine_ls_wR_factor_gt 0.0733
_refine_ls_wR_factor_ref 0.0774
_reflns_number_gt 8468
_reflns_number_total 9641
_reflns_threshold_expression >2sigma(I)
_cod_data_source_file c3dt53023j2.cif
_cod_data_source_block 1
_cod_depositor_comments
;
The following automatic conversions were performed:

'_exptl_absorpt_correction_type' value 'Multi-scan' changed to
'multi-scan' according to
/usr/data/users/saulius/crontab/automatic-downloads/current/RSC/lib/dictionaries/cif_core.dic
dictionary named 'cif_core.dic' version 2.4.2 from 2011-04-26.

Automatic conversion script
Id: cif_fix_values 2281 2013-09-26 08:29:07Z andrius 
;
_cod_original_sg_symbol_H-M Pnn2
_cod_database_code 7029457

loop_
_symmetry_equiv_pos_as_xyz
'x, y, z'
'-x, -y, z'
'-x+1/2, y+1/2, z+1/2'
'x+1/2, -y+1/2, z+1/2'

loop_
_atom_site_label
_atom_site_type_symbol
_atom_site_fract_x
_atom_site_fract_y
_atom_site_fract_z
_atom_site_U_iso_or_equiv
_atom_site_adp_type
_atom_site_occupancy
_atom_site_symmetry_multiplicity
_atom_site_calc_flag
_atom_site_refinement_flags
Mo1 Mo -0.00997(2) -0.34158(2) 0.16430(5) 0.02238(11) Uani 1 1 d .
Mo2 Mo -0.23196(2) -0.20981(2) 0.31094(5) 0.02182(11) Uani 1 1 d .
Mo3 Mo -0.13187(3) -0.33153(2) 0.38557(5) 0.02281(12) Uani 1 1 d .
Mo4 Mo -0.18687(3) -0.16449(2) -0.01458(5) 0.02560(12) Uani 1 1 d .
Mo5 Mo -0.04183(3) -0.23557(2) -0.07180(5) 0.02460(12) Uani 1 1 d .
Zn1 Zn -0.30223(3) -0.40344(3) 0.05634(7) 0.02265(15) Uani 1 1 d .
P1 P -0.17732(7) -0.31725(7) 0.07233(13) 0.0171(3) Uani 1 1 d .
P2 P -0.07123(7) -0.19384(7) 0.23540(14) 0.0185(3) Uani 1 1 d .
O1 O -0.18360(19) -0.25822(18) 0.4319(4) 0.0260(9) Uani 1 1 d .
O2 O -0.12580(18) -0.16208(16) 0.3123(4) 0.0227(9) Uani 1 1 d .
O3 O -0.08101(18) -0.37957(17) 0.2600(4) 0.0235(9) Uani 1 1 d .
O4 O -0.22734(19) -0.16958(17) 0.1517(4) 0.0265(9) Uani 1 1 d .
O5 O 0.01327(18) -0.27189(18) 0.0632(4) 0.0250(9) Uani 1 1 d .
O6 O 0.0090(2) -0.1735(2) -0.1050(5) 0.0451(13) Uani 1 1 d .
O7 O -0.21327(18) -0.26728(18) -0.0066(4) 0.0235(9) Uani 1 1 d .
O8 O -0.20882(17) -0.38163(17) 0.0550(4) 0.0231(9) Uani 1 1 d .
O9 O -0.1237(2) -0.20273(19) -0.1319(4) 0.0301(10) Uani 1 1 d .
O10 O 0.00751(19) -0.40456(19) 0.0689(4) 0.0317(10) Uani 1 1 d .
O11 O -0.0773(2) -0.3323(2) 0.5087(4) 0.0384(12) Uani 1 1 d .
O12 O -0.2560(2) -0.14716(19) 0.4045(4) 0.0319(10) Uani 1 1 d .
O13 O -0.00612(19) -0.15541(18) 0.2409(4) 0.0272(9) Uani 1 1 d .
O14 O 0.05402(19) -0.34056(19) 0.2721(4) 0.0325(11) Uani 1 1 d .
O15 O -0.18197(18) -0.29513(17) 0.2126(4) 0.0192(8) Uani 1 1 d .
O16 O -0.05751(18) -0.26118(17) 0.2850(4) 0.0201(8) Uani 1 1 d .
O17 O -0.30447(19) -0.25203(19) 0.2987(4) 0.0308(10) Uani 1 1 d .
O18 O -0.10355(18) -0.32179(17) 0.0291(3) 0.0203(8) Uani 1 1 d .
O19 O -0.1887(2) -0.3902(2) 0.4178(4) 0.0374(11) Uani 1 1 d .
O20 O -0.1541(2) -0.09021(19) -0.0057(4) 0.0359(11) Uani 1 1 d .
O21 O -0.0259(2) -0.28965(19) -0.1887(4) 0.0352(10) Uani 1 1 d .
O22 O -0.2536(2) -0.1553(2) -0.1111(5) 0.0438(12) Uani 1 1 d .
O23 O -0.09365(18) -0.19664(17) 0.0951(3) 0.0209(9) Uani 1 1 d .
N1 N -0.2996(3) -0.4471(2) -0.1337(5) 0.0287(11) Uani 1 1 d .
N2 N -0.3341(2) -0.4936(2) 0.0977(5) 0.0249(11) Uani 1 1 d .
N3 N -0.3170(3) -0.5361(3) -0.2381(5) 0.0420(15) Uani 1 1 d .
H3A H -0.3292 -0.5742 -0.2537 0.050 Uiso 1 1 calc R
N4 N -0.3585(2) -0.5892(2) 0.0311(5) 0.0270(12) Uani 1 1 d .
H4A H -0.3645 -0.6210 -0.0183 0.032 Uiso 1 1 calc R
N5 N -0.3734(2) -0.3369(2) 0.0288(5) 0.0231(11) Uani 1 1 d .
N6 N -0.4431(3) -0.2647(3) -0.0435(5) 0.0373(14) Uani 1 1 d .
H6A H -0.4613 -0.2372 -0.0926 0.045 Uiso 1 1 calc R
N7 N -0.2879(2) -0.2842(2) -0.2045(5) 0.0270(11) Uani 1 1 d .
H7A H -0.2589 -0.2848 -0.1445 0.032 Uiso 1 1 calc R
N8 N -0.3804(3) -0.2894(3) -0.3026(5) 0.0338(13) Uani 1 1 d .
H8A H -0.4222 -0.2939 -0.3181 0.041 Uiso 1 1 calc R
N9 N -0.3947(3) -0.0250(2) 0.3030(6) 0.0427(14) Uani 1 1 d .
H9A H -0.3896 -0.0652 0.2983 0.051 Uiso 1 1 calc R
N10 N -0.3998(3) 0.0704(2) 0.3766(5) 0.0306(12) Uani 1 1 d .
H10A H -0.3987 0.1019 0.4281 0.037 Uiso 1 1 calc R
N11 N -0.3344(3) -0.0683(2) 0.5466(5) 0.0324(12) Uani 1 1 d .
H11A H -0.3226 -0.0940 0.4876 0.039 Uiso 1 1 calc R
N12 N -0.3760(2) 0.0118(2) 0.6433(5) 0.0286(12) Uani 1 1 d .
H12A H -0.3957 0.0471 0.6581 0.034 Uiso 1 1 calc R
N13 N -0.5020(3) -0.4498(2) 0.5790(5) 0.0403(15) Uani 1 1 d .
H13A H -0.5034 -0.4115 0.6057 0.048 Uiso 1 1 calc R
N14 N -0.4966(2) -0.4488(2) 0.8638(5) 0.0321(12) Uani 1 1 d .
H14A H -0.4939 -0.4103 0.8382 0.038 Uiso 1 1 calc R
C1 C -0.3188(3) -0.5070(3) -0.1254(6) 0.0239(13) Uani 1 1 d .
C2 C -0.3374(3) -0.5306(3) -0.0033(6) 0.0234(13) Uani 1 1 d .
C3 C -0.2811(4) -0.4389(3) -0.2593(7) 0.0449(18) Uani 1 1 d .
H3B H -0.2638 -0.4020 -0.2939 0.054 Uiso 1 1 calc R
C4 C -0.2921(5) -0.4936(3) -0.3238(7) 0.058(2) Uani 1 1 d .
H4B H -0.2842 -0.5007 -0.4096 0.070 Uiso 1 1 calc R
C5 C -0.3529(3) -0.5290(3) 0.2007(6) 0.0293(15) Uani 1 1 d .
H5A H -0.3545 -0.5148 0.2842 0.035 Uiso 1 1 calc R
C6 C -0.3684(3) -0.5875(3) 0.1615(7) 0.0332(14) Uani 1 1 d .
H6B H -0.3831 -0.6207 0.2121 0.040 Uiso 1 1 calc R
C7 C -0.3881(3) -0.2989(3) -0.0693(5) 0.0226(12) Uani 1 1 d .
C8 C -0.3522(3) -0.2929(3) -0.1896(6) 0.0249(12) Uani 1 1 d .
C9 C -0.4224(3) -0.3250(3) 0.1175(6) 0.0317(15) Uani 1 1 d .
H9B H -0.4256 -0.3443 0.1965 0.038 Uiso 1 1 calc R
C10 C -0.4646(3) -0.2812(4) 0.0726(6) 0.0388(17) Uani 1 1 d .
H10B H -0.5018 -0.2652 0.1142 0.047 Uiso 1 1 calc R
C11 C -0.2746(3) -0.2742(3) -0.3281(6) 0.0312(14) Uani 1 1 d .
H11B H -0.2329 -0.2664 -0.3631 0.037 Uiso 1 1 calc R
C12 C -0.3318(4) -0.2774(3) -0.3910(6) 0.0404(17) Uani 1 1 d .
H12B H -0.3378 -0.2725 -0.4780 0.048 Uiso 1 1 calc R
C13 C -0.3876(3) 0.0098(3) 0.4081(6) 0.0273(14) Uani 1 1 d .
C14 C -0.3672(3) -0.0140(3) 0.5288(6) 0.0270(14) Uani 1 1 d .
C15 C -0.4111(4) 0.0135(3) 0.2056(7) 0.0451(19) Uani 1 1 d .
H15A H -0.4189 0.0006 0.1225 0.054 Uiso 1 1 calc R
C16 C -0.4146(3) 0.0739(3) 0.2479(6) 0.0391(17) Uani 1 1 d .
H16A H -0.4246 0.1099 0.2009 0.047 Uiso 1 1 calc R
C17 C -0.3228(3) -0.0763(3) 0.6716(7) 0.0430(18) Uani 1 1 d .
H17A H -0.3008 -0.1102 0.7089 0.052 Uiso 1 1 calc R
C18 C -0.3487(3) -0.0266(3) 0.7323(7) 0.0379(16) Uani 1 1 d .
H18A H -0.3482 -0.0196 0.8195 0.046 Uiso 1 1 calc R
C19 C -0.5000 -0.5000 0.6530(9) 0.0286(19) Uani 1 2 d S
C20 C -0.5000 -0.5000 0.7881(9) 0.030(2) Uani 1 2 d S
C21 C -0.5014(4) -0.4675(3) 0.4514(7) 0.059(2) Uani 1 1 d .
H21A H -0.5028 -0.4410 0.3810 0.071 Uiso 1 1 calc R
C22 C -0.49797(14) -0.46792(13) 0.9877(3) 0.0344(15) Uani 1 1 d .
H22A H -0.4964 -0.4419 1.0588 0.041 Uiso 1 1 calc R
O1W O -0.30831(14) -0.38324(13) 0.2658(3) 0.0329(10) Uani 1 1 d R
O2W O -0.40190(14) -0.14935(13) 0.2935(3) 0.087(2) Uani 1 1 d RU
O3W O -0.38488(14) -0.11046(13) 0.0137(3) 0.082(4) Uani 0.50 1 d PR

loop_
_atom_site_aniso_label
_atom_site_aniso_U_11
_atom_site_aniso_U_22
_atom_site_aniso_U_33
_atom_site_aniso_U_23
_atom_site_aniso_U_13
_atom_site_aniso_U_12
Mo1 0.0205(2) 0.0194(2) 0.0272(3) -0.0042(2) -0.0025(2) 0.0019(2)
Mo2 0.0219(2) 0.0208(2) 0.0227(3) -0.0046(2) 0.0044(2) 0.0013(2)
Mo3 0.0298(3) 0.0221(2) 0.0166(3) 0.0018(2) -0.0017(2) -0.0006(2)
Mo4 0.0363(3) 0.0200(3) 0.0205(3) 0.0029(2) -0.0029(2) 0.0059(2)
Mo5 0.0328(3) 0.0209(3) 0.0200(3) -0.0013(2) 0.0081(2) -0.0013(2)
Zn1 0.0216(3) 0.0192(3) 0.0271(4) -0.0008(3) 0.0005(3) -0.0020(3)
P1 0.0175(7) 0.0170(7) 0.0167(8) -0.0023(6) -0.0017(6) 0.0001(6)
P2 0.0203(7) 0.0160(7) 0.0191(8) -0.0025(6) 0.0001(6) -0.0002(6)
O1 0.033(2) 0.028(2) 0.0174(19) -0.0024(18) 0.0014(19) 0.0005(18)
O2 0.023(2) 0.023(2) 0.021(2) -0.0052(18) 0.0032(17) 0.0024(16)
O3 0.029(2) 0.0165(19) 0.025(2) -0.0002(16) -0.0015(18) 0.0006(17)
O4 0.026(2) 0.024(2) 0.029(2) 0.0030(18) 0.0002(18) 0.0111(17)
O5 0.0189(19) 0.027(2) 0.029(2) -0.0032(19) 0.0018(18) -0.0001(17)
O6 0.054(3) 0.037(3) 0.045(3) 0.000(2) 0.022(3) -0.010(2)
O7 0.027(2) 0.024(2) 0.020(2) 0.0030(18) -0.0126(17) 0.0023(17)
O8 0.0196(19) 0.021(2) 0.028(2) -0.0043(18) -0.0007(18) -0.0035(17)
O9 0.047(3) 0.026(2) 0.017(2) 0.0006(18) -0.0025(19) 0.014(2)
O10 0.032(2) 0.023(2) 0.040(3) -0.009(2) -0.003(2) 0.0067(19)
O11 0.046(3) 0.042(3) 0.027(3) 0.005(2) -0.016(2) -0.001(2)
O12 0.028(2) 0.031(2) 0.037(3) -0.010(2) 0.005(2) 0.0018(19)
O13 0.028(2) 0.024(2) 0.030(2) -0.0063(18) 0.0014(18) -0.0057(18)
O14 0.025(2) 0.036(3) 0.036(3) -0.004(2) -0.0075(19) 0.0050(19)
O15 0.023(2) 0.0155(19) 0.020(2) 0.0009(15) -0.0002(16) -0.0001(16)
O16 0.020(2) 0.019(2) 0.021(2) -0.0018(16) -0.0011(16) -0.0009(16)
O17 0.025(2) 0.033(2) 0.035(3) -0.009(2) 0.0059(19) -0.0041(17)
O18 0.023(2) 0.023(2) 0.015(2) -0.0052(16) 0.0015(16) -0.0009(17)
O19 0.043(3) 0.032(2) 0.037(3) 0.003(2) 0.006(2) -0.008(2)
O20 0.047(3) 0.023(2) 0.038(3) 0.003(2) 0.008(2) 0.004(2)
O21 0.047(3) 0.030(2) 0.029(2) -0.006(2) 0.011(2) 0.002(2)
O22 0.054(3) 0.035(3) 0.042(3) 0.004(2) -0.016(2) 0.012(2)
O23 0.023(2) 0.020(2) 0.020(2) -0.0008(16) 0.0014(17) 0.0033(17)
N1 0.037(3) 0.023(3) 0.025(3) -0.003(2) 0.006(2) -0.004(2)
N2 0.027(3) 0.025(3) 0.023(3) -0.005(2) -0.002(2) -0.003(2)
N3 0.074(4) 0.023(3) 0.029(3) -0.004(2) 0.011(3) -0.012(3)
N4 0.034(3) 0.019(3) 0.029(3) -0.002(2) -0.003(2) -0.001(2)
N5 0.023(3) 0.026(3) 0.020(3) -0.001(2) 0.000(2) 0.004(2)
N6 0.042(3) 0.046(3) 0.024(3) 0.000(3) -0.002(2) 0.018(3)
N7 0.025(3) 0.039(3) 0.017(3) 0.002(2) -0.002(2) -0.001(2)
N8 0.029(3) 0.058(4) 0.014(3) 0.001(2) -0.006(2) 0.002(3)
N9 0.064(4) 0.025(3) 0.039(3) -0.013(3) -0.006(3) 0.002(3)
N10 0.044(3) 0.024(3) 0.024(3) -0.008(2) 0.001(2) 0.001(2)
N11 0.042(3) 0.026(3) 0.028(3) -0.002(2) 0.005(3) 0.011(2)
N12 0.042(3) 0.021(3) 0.024(3) 0.001(2) 0.003(2) 0.001(2)
N13 0.066(4) 0.015(3) 0.040(4) -0.008(2) 0.006(3) 0.006(3)
N14 0.038(3) 0.025(3) 0.034(3) 0.003(2) -0.003(2) 0.004(2)
C1 0.029(3) 0.019(3) 0.024(3) -0.009(3) 0.002(3) 0.000(2)
C2 0.020(3) 0.017(3) 0.033(4) -0.001(3) -0.002(3) 0.002(2)
C3 0.070(5) 0.030(4) 0.034(4) 0.002(3) 0.011(4) -0.011(4)
C4 0.121(7) 0.030(4) 0.025(4) -0.005(3) 0.021(4) -0.016(4)
C5 0.043(4) 0.028(3) 0.017(3) 0.003(3) 0.003(3) -0.003(3)
C6 0.041(4) 0.029(3) 0.030(4) 0.006(3) 0.001(3) -0.005(3)
C7 0.023(3) 0.030(3) 0.015(3) 0.003(3) -0.002(2) 0.002(2)
C8 0.028(3) 0.026(3) 0.020(3) -0.002(3) -0.002(3) 0.002(3)
C9 0.032(4) 0.043(4) 0.020(3) -0.001(3) 0.005(3) 0.004(3)
C10 0.035(4) 0.064(5) 0.017(3) -0.006(3) 0.003(3) 0.021(3)
C11 0.031(3) 0.038(4) 0.025(3) 0.007(3) 0.005(3) -0.002(3)
C12 0.050(4) 0.055(5) 0.016(3) 0.007(3) 0.005(3) 0.008(4)
C13 0.032(3) 0.025(3) 0.025(4) 0.001(3) 0.002(3) -0.004(3)
C14 0.027(3) 0.020(3) 0.034(4) 0.000(3) 0.008(3) -0.002(3)
C15 0.067(5) 0.039(4) 0.029(4) -0.011(3) -0.006(4) 0.006(4)
C16 0.057(5) 0.034(4) 0.026(4) -0.009(3) -0.008(3) 0.006(3)
C17 0.047(4) 0.035(4) 0.047(5) 0.005(4) 0.006(4) 0.012(3)
C18 0.045(4) 0.035(4) 0.034(4) 0.007(3) -0.004(3) -0.002(3)
C19 0.030(5) 0.025(4) 0.031(5) 0.000 0.000 0.011(4)
C20 0.025(4) 0.024(5) 0.039(6) 0.000 0.000 0.010(4)
C21 0.101(7) 0.036(4) 0.040(5) 0.000(4) 0.007(5) 0.011(5)
C22 0.039(4) 0.033(3) 0.032(4) -0.005(3) -0.001(3) 0.006(3)
O1W 0.037(3) 0.036(2) 0.026(2) -0.0021(19) 0.0008(19) -0.004(2)
O2W 0.053(3) 0.037(3) 0.170(6) -0.013(4) 0.020(4) -0.003(3)
O3W 0.088(9) 0.103(10) 0.055(8) -0.033(7) 0.022(7) -0.020(8)

loop_
_atom_type_symbol
_atom_type_description
_atom_type_scat_dispersion_real
_atom_type_scat_dispersion_imag
_atom_type_scat_source
C C 0.0033 0.0016 'International Tables Vol C Tables 4.2.6.8 and 6.1.1.4'
H H 0.0000 0.0000 'International Tables Vol C Tables 4.2.6.8 and 6.1.1.4'
Mo Mo -1.6832 0.6857 'International Tables Vol C Tables 4.2.6.8 and 6.1.1.4'
N N 0.0061 0.0033 'International Tables Vol C Tables 4.2.6.8 and 6.1.1.4'
O O 0.0106 0.0060 'International Tables Vol C Tables 4.2.6.8 and 6.1.1.4'
P P 0.1023 0.0942 'International Tables Vol C Tables 4.2.6.8 and 6.1.1.4'
Zn Zn 0.2839 1.4301 'International Tables Vol C Tables 4.2.6.8 and 6.1.1.4'

loop_
_geom_angle_atom_site_label_1
_geom_angle_atom_site_label_2
_geom_angle_atom_site_label_3
_geom_angle
_geom_angle_site_symmetry_1
_geom_angle_site_symmetry_3
O10 Mo1 O14 104.22(19) . .
O10 Mo1 O5 103.2(2) . .
O14 Mo1 O5 100.32(19) . .
O10 Mo1 O3 97.72(18) . .
O14 Mo1 O3 102.37(19) . .
O5 Mo1 O3 144.08(16) . .
O10 Mo1 O16 167.67(16) . .
O14 Mo1 O16 86.37(16) . .
O5 Mo1 O16 80.60(15) . .
O3 Mo1 O16 73.49(15) . .
O10 Mo1 O18 87.03(16) . .
O14 Mo1 O18 168.37(16) . .
O5 Mo1 O18 73.76(14) . .
O3 Mo1 O18 78.62(14) . .
O16 Mo1 O18 82.80(12) . .
O10 Mo1 Mo3 127.09(15) . .
O14 Mo1 Mo3 94.90(15) . .
O5 Mo1 Mo3 121.34(12) . .
O3 Mo1 Mo3 29.47(11) . .
O16 Mo1 Mo3 44.14(9) . .
O18 Mo1 Mo3 80.26(9) . .
O10 Mo1 Mo5 97.12(15) . .
O14 Mo1 Mo5 127.94(14) . .
O5 Mo1 Mo5 27.90(11) . .
O3 Mo1 Mo5 121.22(11) . .
O16 Mo1 Mo5 80.77(9) . .
O18 Mo1 Mo5 45.90(9) . .
Mo3 Mo1 Mo5 108.942(18) . .
O17 Mo2 O12 101.95(19) . .
O17 Mo2 O4 102.2(2) . .
O12 Mo2 O4 100.06(19) . .
O17 Mo2 O1 101.71(19) . .
O12 Mo2 O1 100.1(2) . .
O4 Mo2 O1 144.60(16) . .
O17 Mo2 O15 85.84(16) . .
O12 Mo2 O15 168.63(17) . .
O4 Mo2 O15 86.18(15) . .
O1 Mo2 O15 69.93(16) . .
O17 Mo2 O2 172.65(16) . .
O12 Mo2 O2 85.39(16) . .
O4 Mo2 O2 76.52(16) . .
O1 Mo2 O2 76.44(15) . .
O15 Mo2 O2 86.86(12) . .
O17 Mo2 Mo3 97.21(14) . .
O12 Mo2 Mo3 128.67(15) . .
O4 Mo2 Mo3 121.71(11) . .
O1 Mo2 Mo3 28.92(12) . .
O15 Mo2 Mo3 41.05(9) . .
O2 Mo2 Mo3 77.70(9) . .
O11 Mo3 O19 105.7(2) . .
O11 Mo3 O1 99.33(19) . .
O19 Mo3 O1 100.02(19) . .
O11 Mo3 O3 100.03(19) . .
O19 Mo3 O3 95.98(19) . .
O1 Mo3 O3 150.45(17) . .
O11 Mo3 O15 157.35(18) . .
O19 Mo3 O15 96.45(18) . .
O1 Mo3 O15 71.58(16) . .
O3 Mo3 O15 82.10(15) . .
O11 Mo3 O16 86.59(18) . .
O19 Mo3 O16 164.55(18) . .
O1 Mo3 O16 86.91(14) . .
O3 Mo3 O16 72.22(14) . .
O15 Mo3 O16 72.49(13) . .
O11 Mo3 Mo2 124.88(15) . .
O19 Mo3 Mo2 101.73(15) . .
O1 Mo3 Mo2 28.45(13) . .
O3 Mo3 Mo2 123.57(11) . .
O15 Mo3 Mo2 43.17(9) . .
O16 Mo3 Mo2 77.83(9) . .
O11 Mo3 Mo1 93.34(16) . .
O19 Mo3 Mo1 124.74(15) . .
O1 Mo3 Mo1 127.83(12) . .
O3 Mo3 Mo1 28.93(11) . .
O15 Mo3 Mo1 77.57(10) . .
O16 Mo3 Mo1 43.41(9) . .
Mo2 Mo3 Mo1 108.635(19) . .
O22 Mo4 O20 103.4(2) . .
O22 Mo4 O4 102.6(2) . .
O20 Mo4 O4 99.41(19) . .
O22 Mo4 O9 100.5(2) . .
O20 Mo4 O9 99.63(19) . .
O4 Mo4 O9 145.61(16) . .
O22 Mo4 O7 86.98(18) . .
O20 Mo4 O7 169.56(18) . .
O4 Mo4 O7 79.20(15) . .
O9 Mo4 O7 76.92(16) . .
O22 Mo4 O23 168.13(18) . .
O20 Mo4 O23 86.08(18) . .
O4 Mo4 O23 82.59(14) . .
O9 Mo4 O23 70.46(15) . .
O7 Mo4 O23 83.48(13) . .
O22 Mo4 Mo5 129.42(18) . .
O20 Mo4 Mo5 95.13(15) . .
O4 Mo4 Mo5 120.38(11) . .
O9 Mo4 Mo5 29.34(12) . .
O7 Mo4 Mo5 76.99(10) . .
O23 Mo4 Mo5 41.13(9) . .
O6 Mo5 O21 104.9(2) . .
O6 Mo5 O9 99.7(2) . .
O21 Mo5 O9 99.64(19) . .
O6 Mo5 O5 96.5(2) . .
O21 Mo5 O5 98.85(19) . .
O9 Mo5 O5 151.27(16) . .
O6 Mo5 O23 99.12(19) . .
O21 Mo5 O23 155.86(17) . .
O9 Mo5 O23 73.66(15) . .
O5 Mo5 O23 80.50(15) . .
O6 Mo5 O18 165.7(2) . .
O21 Mo5 O18 84.69(17) . .
O9 Mo5 O18 88.81(15) . .
O5 Mo5 O18 71.23(14) . .
O23 Mo5 O18 72.17(13) . .
O6 Mo5 Mo4 102.29(16) . .
O21 Mo5 Mo4 126.52(15) . .
O9 Mo5 Mo4 30.23(12) . .
O5 Mo5 Mo4 122.67(11) . .
O23 Mo5 Mo4 43.44(9) . .
O18 Mo5 Mo4 79.41(9) . .
O6 Mo5 Mo1 123.09(18) . .
O21 Mo5 Mo1 92.80(15) . .
O9 Mo5 Mo1 130.38(13) . .
O5 Mo5 Mo1 26.68(11) . .
O23 Mo5 Mo1 75.73(10) . .
O18 Mo5 Mo1 44.59(9) . .
Mo4 Mo5 Mo1 109.235(19) . .
O8 Zn1 N5 121.13(17) . .
O8 Zn1 N2 121.68(18) . .
N5 Zn1 N2 117.06(19) . .
O8 Zn1 N1 94.03(18) . .
N5 Zn1 N1 100.28(19) . .
N2 Zn1 N1 79.07(19) . .
O8 Zn1 O1W 90.83(14) . .
N5 Zn1 O1W 88.28(16) . .
N2 Zn1 O1W 87.27(15) . .
N1 Zn1 O1W 166.07(15) . .
O8 P1 O7 111.2(2) . .
O8 P1 O15 111.2(2) . .
O7 P1 O15 106.3(2) . .
O8 P1 O18 107.9(2) . .
O7 P1 O18 109.5(2) . .
O15 P1 O18 110.8(2) . .
O2 P2 O13 111.0(2) . .
O2 P2 O16 110.9(2) . .
O13 P2 O16 108.9(2) . .
O2 P2 O23 108.4(2) . .
O13 P2 O23 107.6(2) . .
O16 P2 O23 109.9(2) . .
Mo2 O1 Mo3 122.6(2) . .
P2 O2 Mo2 117.3(2) . .
Mo1 O3 Mo3 121.61(19) . .
Mo2 O4 Mo4 148.5(2) . .
Mo1 O5 Mo5 125.42(19) . .
P1 O7 Mo4 125.5(2) . .
P1 O8 Zn1 128.3(2) . .
Mo5 O9 Mo4 120.4(2) . .
P1 O15 Mo3 130.5(2) . .
P1 O15 Mo2 133.5(2) . .
Mo3 O15 Mo2 95.78(14) . .
P2 O16 Mo1 124.3(2) . .
P2 O16 Mo3 128.5(2) . .
Mo1 O16 Mo3 92.45(12) . .
P1 O18 Mo1 125.8(2) . .
P1 O18 Mo5 124.3(2) . .
Mo1 O18 Mo5 89.51(12) . .
P2 O23 Mo5 129.7(2) . .
P2 O23 Mo4 134.8(2) . .
Mo5 O23 Mo4 95.44(14) . .
C1 N1 C3 105.1(5) . .
C1 N1 Zn1 109.5(4) . .
C3 N1 Zn1 145.1(4) . .
C2 N2 C5 107.4(5) . .
C2 N2 Zn1 113.2(4) . .
C5 N2 Zn1 139.4(4) . .
C1 N3 C4 107.0(5) . .
C1 N3 H3A 126.5 . .
C4 N3 H3A 126.5 . .
C2 N4 C6 106.6(5) . .
C2 N4 H4A 126.7 . .
C6 N4 H4A 126.7 . .
C7 N5 C9 104.8(5) . .
C7 N5 Zn1 133.0(4) . .
C9 N5 Zn1 122.1(4) . .
C10 N6 C7 107.8(5) . .
C10 N6 H6A 126.1 . .
C7 N6 H6A 126.1 . .
C8 N7 C11 109.4(5) . .
C8 N7 H7A 125.3 . .
C11 N7 H7A 125.3 . .
C8 N8 C12 108.5(5) . .
C8 N8 H8A 125.8 . .
C12 N8 H8A 125.8 . .
C13 N9 C15 108.8(5) . .
C13 N9 H9A 125.6 . .
C15 N9 H9A 125.6 . .
C13 N10 C16 109.3(5) . .
C13 N10 H10A 125.3 . .
C16 N10 H10A 125.3 . .
C14 N11 C17 109.3(6) . .
C14 N11 H11A 125.4 . .
C17 N11 H11A 125.4 . .
C14 N12 C18 109.0(5) . .
C14 N12 H12A 125.5 . .
C18 N12 H12A 125.5 . .
C19 N13 C21 110.7(6) . .
C19 N13 H13A 124.7 . .
C21 N13 H13A 124.7 . .
C20 N14 C22 108.9(5) . .
C20 N14 H14A 125.5 . .
C22 N14 H14A 125.5 . .
N1 C1 N3 111.9(5) . .
N1 C1 C2 118.0(5) . .
N3 C1 C2 130.1(5) . .
N2 C2 N4 110.0(5) . .
N2 C2 C1 120.2(5) . .
N4 C2 C1 129.8(5) . .
C4 C3 N1 109.0(6) . .
C4 C3 H3B 125.5 . .
N1 C3 H3B 125.5 . .
C3 C4 N3 106.8(6) . .
C3 C4 H4B 126.6 . .
N3 C4 H4B 126.6 . .
C6 C5 N2 109.0(5) . .
C6 C5 H5A 125.5 . .
N2 C5 H5A 125.5 . .
C5 C6 N4 107.1(5) . .
C5 C6 H6B 126.5 . .
N4 C6 H6B 126.5 . .
N5 C7 N6 110.3(5) . .
N5 C7 C8 127.6(5) . .
N6 C7 C8 122.1(5) . .
N7 C8 N8 107.8(5) . .
N7 C8 C7 126.8(5) . .
N8 C8 C7 125.1(5) . .
C10 C9 N5 109.7(6) . .
C10 C9 H9B 125.1 . .
N5 C9 H9B 125.1 . .
N6 C10 C9 107.4(5) . .
N6 C10 H10B 126.3 . .
C9 C10 H10B 126.3 . .
C12 C11 N7 107.6(5) . .
C12 C11 H11B 126.2 . .
N7 C11 H11B 126.2 . .
C11 C12 N8 106.6(6) . .
C11 C12 H12B 126.7 . .
N8 C12 H12B 126.7 . .
N9 C13 N10 107.6(5) . .
N9 C13 C14 124.9(6) . .
N10 C13 C14 127.5(6) . .
N12 C14 N11 106.9(6) . .
N12 C14 C13 128.4(5) . .
N11 C14 C13 124.8(6) . .
N9 C15 C16 109.4(6) . .
N9 C15 H15A 125.3 . .
C16 C15 H15A 125.3 . .
C15 C16 N10 104.9(6) . .
C15 C16 H16A 127.5 . .
N10 C16 H16A 127.5 . .
C18 C17 N11 107.5(6) . .
C18 C17 H17A 126.3 . .
N11 C17 H17A 126.3 . .
C17 C18 N12 107.4(6) . .
C17 C18 H18A 126.3 . .
N12 C18 H18A 126.3 . .
N13 C19 N13 107.5(8) 2_445 .
N13 C19 C20 126.2(4) 2_445 .
N13 C19 C20 126.2(4) . .
N14 C20 N14 107.5(8) . 2_445
N14 C20 C19 126.2(4) . .
N14 C20 C19 126.2(4) 2_445 .
C21 C21 N13 105.6(4) 2_445 .
C21 C21 H21A 127.2 2_445 .
N13 C21 H21A 127.2 . .
C22 C22 N14 107.3(3) 2_445 .
C22 C22 H22A 126.4 2_445 .
N14 C22 H22A 126.4 . .

loop_
_geom_bond_atom_site_label_1
_geom_bond_atom_site_label_2
_geom_bond_distance
_geom_bond_site_symmetry_2
Mo1 O10 1.707(4) .
Mo1 O14 1.715(4) .
Mo1 O5 1.880(4) .
Mo1 O3 1.924(4) .
Mo1 O16 2.330(4) .
Mo1 O18 2.395(4) .
Mo1 Mo3 3.3872(8) .
Mo1 Mo5 3.4116(8) .
Mo2 O17 1.714(4) .
Mo2 O12 1.722(4) .
Mo2 O4 1.884(4) .
Mo2 O1 1.902(4) .
Mo2 O15 2.313(4) .
Mo2 O2 2.360(4) .
Mo2 Mo3 3.3630(7) .
Mo3 O11 1.698(4) .
Mo3 O19 1.720(4) .
Mo3 O1 1.931(4) .
Mo3 O3 1.956(4) .
Mo3 O15 2.220(4) .
Mo3 O16 2.361(4) .
Mo4 O22 1.693(5) .
Mo4 O20 1.708(4) .
Mo4 O4 1.934(4) .
Mo4 O9 1.947(4) .
Mo4 O7 2.243(4) .
Mo4 O23 2.303(4) .
Mo4 Mo5 3.3343(8) .
Mo5 O6 1.700(4) .
Mo5 O21 1.712(4) .
Mo5 O9 1.895(4) .
Mo5 O5 1.959(4) .
Mo5 O23 2.203(4) .
Mo5 O18 2.450(4) .
Zn1 O8 1.932(3) .
Zn1 N5 2.029(5) .
Zn1 N2 2.062(5) .
Zn1 N1 2.206(5) .
Zn1 O1W 2.251(3) .
P1 O8 1.514(4) .
P1 O7 1.528(4) .
P1 O15 1.553(4) .
P1 O18 1.553(4) .
P2 O2 1.520(4) .
P2 O13 1.542(4) .
P2 O16 1.544(4) .
P2 O23 1.546(4) .
N1 C1 1.328(7) .
N1 C3 1.385(8) .
N2 C2 1.323(7) .
N2 C5 1.372(7) .
N3 C1 1.338(8) .
N3 C4 1.369(9) .
N3 H3A 0.8600 .
N4 C2 1.360(7) .
N4 C6 1.388(8) .
N4 H4A 0.8600 .
N5 C7 1.342(7) .
N5 C9 1.380(7) .
N6 C10 1.342(8) .
N6 C7 1.350(7) .
N6 H6A 0.8600 .
N7 C8 1.314(7) .
N7 C11 1.346(8) .
N7 H7A 0.8600 .
N8 C8 1.319(8) .
N8 C12 1.373(8) .
N8 H8A 0.8600 .
N9 C13 1.338(8) .
N9 C15 1.352(8) .
N9 H9A 0.8600 .
N10 C13 1.347(7) .
N10 C16 1.390(8) .
N10 H10A 0.8600 .
N11 C14 1.339(7) .
N11 C17 1.348(9) .
N11 H11A 0.8600 .
N12 C14 1.336(8) .
N12 C18 1.356(8) .
N12 H12A 0.8600 .
N13 C19 1.319(7) .
N13 C21 1.395(9) .
N13 H13A 0.8600 .
N14 C20 1.348(8) .
N14 C22 1.368(6) .
N14 H14A 0.8600 .
C1 C2 1.429(8) .
C3 C4 1.361(10) .
C3 H3B 0.9300 .
C4 H4B 0.9300 .
C5 C6 1.343(8) .
C5 H5A 0.9300 .
C6 H6B 0.9300 .
C7 C8 1.463(8) .
C9 C10 1.343(9) .
C9 H9B 0.9300 .
C10 H10B 0.9300 .
C11 C12 1.328(9) .
C11 H11B 0.9300 .
C12 H12B 0.9300 .
C13 C14 1.428(9) .
C15 C16 1.358(9) .
C15 H15A 0.9300 .
C16 H16A 0.9300 .
C17 C18 1.338(9) .
C17 H17A 0.9300 .
C18 H18A 0.9300 .
C19 N13 1.319(7) 2_445
C19 C20 1.423(13) .
C20 N14 1.348(7) 2_445
C21 C21 1.378(14) 2_445
C21 H21A 0.9300 .
C22 C22 1.362(6) 2_445
C22 H22A 0.9300 .

loop_
_geom_hbond_atom_site_label_D
_geom_hbond_atom_site_label_H
_geom_hbond_atom_site_label_A
_geom_hbond_distance_DH
_geom_hbond_distance_HA
_geom_hbond_distance_DA
_geom_hbond_angle_DHA
_geom_hbond_site_symmetry_A
N3 H3A O2 0.86 2.18 2.954(6) 149.1 3_444
N3 H3A O4 0.86 2.52 3.185(7) 134.4 3_444
N4 H4A O2 0.86 1.99 2.792(6) 153.7 3_444
N6 H6A O14 0.86 2.20 2.958(7) 146.9 4_444
N6 H6A O16 0.86 2.32 2.974(6) 132.5 4_444
N7 H7A O7 0.86 1.76 2.592(6) 163.3 .
N8 H8A O13 0.86 2.09 2.820(7) 141.8 4_444
N8 H8A O5 0.86 2.28 2.872(6) 126.3 4_444
N9 H9A O2W 0.86 1.80 2.640(6) 165.2 .
N10 H10A O18 0.86 1.94 2.793(6) 174.2 3_455
N10 H10A O8 0.86 2.56 3.053(6) 117.2 3_455
N11 H11A O12 0.86 1.95 2.741(6) 151.3 .
N12 H12A O3 0.86 1.95 2.749(6) 154.8 3_455
N12 H12A O10 0.86 2.64 3.276(7) 131.6 3_455
N13 H13A O13 0.86 2.01 2.808(7) 154.0 4_445
N14 H14A O13 0.86 1.75 2.566(7) 158.5 4_445

loop_
_geom_torsion_atom_site_label_1
_geom_torsion_atom_site_label_2
_geom_torsion_atom_site_label_3
_geom_torsion_atom_site_label_4
_geom_torsion
_geom_torsion_site_symmetry_1
_geom_torsion_site_symmetry_4
O17 Mo2 Mo3 O11 -130.6(2) . .
O12 Mo2 Mo3 O11 -18.9(3) . .
O4 Mo2 Mo3 O11 120.3(2) . .
O1 Mo2 Mo3 O11 -29.4(3) . .
O15 Mo2 Mo3 O11 154.3(2) . .
O2 Mo2 Mo3 O11 54.8(2) . .
O17 Mo2 Mo3 O19 -11.8(2) . .
O12 Mo2 Mo3 O19 99.8(2) . .
O4 Mo2 Mo3 O19 -121.0(2) . .
O1 Mo2 Mo3 O19 89.4(3) . .
O15 Mo2 Mo3 O19 -86.9(2) . .
O2 Mo2 Mo3 O19 173.58(19) . .
O17 Mo2 Mo3 O1 -101.2(3) . .
O12 Mo2 Mo3 O1 10.4(3) . .
O4 Mo2 Mo3 O1 149.6(3) . .
O15 Mo2 Mo3 O1 -176.3(3) . .
O2 Mo2 Mo3 O1 84.2(3) . .
O17 Mo2 Mo3 O3 93.61(19) . .
O12 Mo2 Mo3 O3 -154.8(2) . .
O4 Mo2 Mo3 O3 -15.5(2) . .
O1 Mo2 Mo3 O3 -165.2(3) . .
O15 Mo2 Mo3 O3 18.48(18) . .
O2 Mo2 Mo3 O3 -81.02(17) . .
O17 Mo2 Mo3 O15 75.1(2) . .
O12 Mo2 Mo3 O15 -173.2(2) . .
O4 Mo2 Mo3 O15 -34.0(2) . .
O1 Mo2 Mo3 O15 176.3(3) . .
O2 Mo2 Mo3 O15 -99.50(17) . .
O17 Mo2 Mo3 O16 152.41(18) . .
O12 Mo2 Mo3 O16 -96.0(2) . .
O4 Mo2 Mo3 O16 43.26(17) . .
O1 Mo2 Mo3 O16 -106.4(3) . .
O15 Mo2 Mo3 O16 77.29(16) . .
O2 Mo2 Mo3 O16 -22.21(14) . .
O17 Mo2 Mo3 Mo1 121.38(15) . .
O12 Mo2 Mo3 Mo1 -126.99(18) . .
O4 Mo2 Mo3 Mo1 12.23(15) . .
O1 Mo2 Mo3 Mo1 -137.4(2) . .
O15 Mo2 Mo3 Mo1 46.26(13) . .
O2 Mo2 Mo3 Mo1 -53.24(10) . .
O10 Mo1 Mo3 O11 110.1(2) . .
O14 Mo1 Mo3 O11 -1.8(2) . .
O5 Mo1 Mo3 O11 -107.0(2) . .
O3 Mo1 Mo3 O11 104.8(3) . .
O16 Mo1 Mo3 O11 -81.5(2) . .
O18 Mo1 Mo3 O11 -171.14(17) . .
Mo5 Mo1 Mo3 O11 -134.79(15) . .
O10 Mo1 Mo3 O19 -1.6(3) . .
O14 Mo1 Mo3 O19 -113.5(2) . .
O5 Mo1 Mo3 O19 141.3(2) . .
O3 Mo1 Mo3 O19 -6.9(3) . .
O16 Mo1 Mo3 O19 166.8(2) . .
O18 Mo1 Mo3 O19 77.2(2) . .
Mo5 Mo1 Mo3 O19 113.50(18) . .
O10 Mo1 Mo3 O1 -145.3(2) . .
O14 Mo1 Mo3 O1 102.7(2) . .
O5 Mo1 Mo3 O1 -2.5(2) . .
O3 Mo1 Mo3 O1 -150.7(3) . .
O16 Mo1 Mo3 O1 23.1(2) . .
O18 Mo1 Mo3 O1 -66.60(18) . .
Mo5 Mo1 Mo3 O1 -30.25(15) . .
O10 Mo1 Mo3 O3 5.4(3) . .
O14 Mo1 Mo3 O3 -106.6(3) . .
O5 Mo1 Mo3 O3 148.2(3) . .
O16 Mo1 Mo3 O3 173.8(3) . .
O18 Mo1 Mo3 O3 84.1(2) . .
Mo5 Mo1 Mo3 O3 120.4(2) . .
O10 Mo1 Mo3 O15 -90.8(2) . .
O14 Mo1 Mo3 O15 157.22(16) . .
O5 Mo1 Mo3 O15 51.99(17) . .
O3 Mo1 Mo3 O15 -96.2(2) . .
O16 Mo1 Mo3 O15 77.56(16) . .
O18 Mo1 Mo3 O15 -12.11(13) . .
Mo5 Mo1 Mo3 O15 24.24(10) . .
O10 Mo1 Mo3 O16 -168.4(2) . .
O14 Mo1 Mo3 O16 79.66(19) . .
O5 Mo1 Mo3 O16 -25.57(19) . .
O3 Mo1 Mo3 O16 -173.8(3) . .
O18 Mo1 Mo3 O16 -89.67(16) . .
Mo5 Mo1 Mo3 O16 -53.32(13) . .
O10 Mo1 Mo3 Mo2 -121.24(18) . .
O14 Mo1 Mo3 Mo2 126.82(14) . .
O5 Mo1 Mo3 Mo2 21.58(14) . .
O3 Mo1 Mo3 Mo2 -126.6(2) . .
O16 Mo1 Mo3 Mo2 47.16(13) . .
O18 Mo1 Mo3 Mo2 -42.52(9) . .
Mo5 Mo1 Mo3 Mo2 -6.17(2) . .
O22 Mo4 Mo5 O6 99.7(3) . .
O20 Mo4 Mo5 O6 -12.3(2) . .
O4 Mo4 Mo5 O6 -116.3(2) . .
O9 Mo4 Mo5 O6 88.3(3) . .
O7 Mo4 Mo5 O6 174.7(2) . .
O23 Mo4 Mo5 O6 -90.3(2) . .
O22 Mo4 Mo5 O21 -19.6(3) . .
O20 Mo4 Mo5 O21 -131.6(2) . .
O4 Mo4 Mo5 O21 124.4(2) . .
O9 Mo4 Mo5 O21 -31.0(3) . .
O7 Mo4 Mo5 O21 55.4(2) . .
O23 Mo4 Mo5 O21 150.4(2) . .
O22 Mo4 Mo5 O9 11.4(3) . .
O20 Mo4 Mo5 O9 -100.6(3) . .
O4 Mo4 Mo5 O9 155.4(3) . .
O7 Mo4 Mo5 O9 86.4(3) . .
O23 Mo4 Mo5 O9 -178.6(3) . .
O22 Mo4 Mo5 O5 -154.2(2) . .
O20 Mo4 Mo5 O5 93.8(2) . .
O4 Mo4 Mo5 O5 -10.2(2) . .
O9 Mo4 Mo5 O5 -165.6(3) . .
O7 Mo4 Mo5 O5 -79.23(17) . .
O23 Mo4 Mo5 O5 15.8(2) . .
O22 Mo4 Mo5 O23 -169.9(3) . .
O20 Mo4 Mo5 O23 78.0(2) . .
O4 Mo4 Mo5 O23 -26.0(2) . .
O9 Mo4 Mo5 O23 178.6(3) . .
O7 Mo4 Mo5 O23 -95.01(17) . .
O22 Mo4 Mo5 O18 -94.7(2) . .
O20 Mo4 Mo5 O18 153.25(18) . .
O4 Mo4 Mo5 O18 49.19(16) . .
O9 Mo4 Mo5 O18 -106.2(3) . .
O7 Mo4 Mo5 O18 -19.81(13) . .
O23 Mo4 Mo5 O18 75.20(16) . .
O22 Mo4 Mo5 Mo1 -128.4(2) . .
O20 Mo4 Mo5 Mo1 119.61(15) . .
O4 Mo4 Mo5 Mo1 15.55(14) . .
O9 Mo4 Mo5 Mo1 -139.8(3) . .
O7 Mo4 Mo5 Mo1 -53.45(10) . .
O23 Mo4 Mo5 Mo1 41.56(14) . .
O10 Mo1 Mo5 O6 -110.5(2) . .
O14 Mo1 Mo5 O6 3.7(3) . .
O5 Mo1 Mo5 O6 -5.6(3) . .
O3 Mo1 Mo5 O6 145.9(2) . .
O16 Mo1 Mo5 O6 81.7(2) . .
O18 Mo1 Mo5 O6 170.6(2) . .
Mo3 Mo1 Mo5 O6 116.19(19) . .
O10 Mo1 Mo5 O21 -0.71(19) . .
O14 Mo1 Mo5 O21 113.6(2) . .
O5 Mo1 Mo5 O21 104.2(3) . .
O3 Mo1 Mo5 O21 -104.24(19) . .
O16 Mo1 Mo5 O21 -168.44(17) . .
O18 Mo1 Mo5 O21 -79.54(19) . .
Mo3 Mo1 Mo5 O21 -133.98(14) . .
O10 Mo1 Mo5 O9 104.5(2) . .
O14 Mo1 Mo5 O9 -141.3(2) . .
O5 Mo1 Mo5 O9 -150.6(3) . .
O3 Mo1 Mo5 O9 0.9(2) . .
O16 Mo1 Mo5 O9 -63.27(18) . .
O18 Mo1 Mo5 O9 25.6(2) . .
Mo3 Mo1 Mo5 O9 -28.81(16) . .
O10 Mo1 Mo5 O5 -104.9(3) . .
O14 Mo1 Mo5 O5 9.3(3) . .
O3 Mo1 Mo5 O5 151.5(3) . .
O16 Mo1 Mo5 O5 87.3(3) . .
O18 Mo1 Mo5 O5 176.2(3) . .
Mo3 Mo1 Mo5 O5 121.8(3) . .
O10 Mo1 Mo5 O23 157.77(17) . .
O14 Mo1 Mo5 O23 -88.0(2) . .
O5 Mo1 Mo5 O23 -97.3(3) . .
O3 Mo1 Mo5 O23 54.24(17) . .
O16 Mo1 Mo5 O23 -9.96(13) . .
O18 Mo1 Mo5 O23 78.94(16) . .
Mo3 Mo1 Mo5 O23 24.50(10) . .
O10 Mo1 Mo5 O18 78.83(18) . .
O14 Mo1 Mo5 O18 -166.9(2) . .
O5 Mo1 Mo5 O18 -176.2(3) . .
O3 Mo1 Mo5 O18 -24.70(18) . .
O16 Mo1 Mo5 O18 -88.89(15) . .
Mo3 Mo1 Mo5 O18 -54.43(12) . .
O10 Mo1 Mo5 Mo4 129.69(14) . .
O14 Mo1 Mo5 Mo4 -116.03(18) . .
O5 Mo1 Mo5 Mo4 -125.4(3) . .
O3 Mo1 Mo5 Mo4 26.16(13) . .
O16 Mo1 Mo5 Mo4 -38.04(9) . .
O18 Mo1 Mo5 Mo4 50.86(12) . .
Mo3 Mo1 Mo5 Mo4 -3.57(2) . .
O17 Mo2 O1 Mo3 83.7(3) . .
O12 Mo2 O1 Mo3 -171.7(2) . .
O4 Mo2 O1 Mo3 -47.9(4) . .
O15 Mo2 O1 Mo3 2.57(19) . .
O2 Mo2 O1 Mo3 -89.0(2) . .
O11 Mo3 O1 Mo2 155.9(2) . .
O19 Mo3 O1 Mo2 -96.2(3) . .
O3 Mo3 O1 Mo2 25.6(4) . .
O15 Mo3 O1 Mo2 -2.7(2) . .
O16 Mo3 O1 Mo2 69.9(2) . .
Mo1 Mo3 O1 Mo2 54.3(3) . .
O13 P2 O2 Mo2 177.3(2) . .
O16 P2 O2 Mo2 -61.4(3) . .
O23 P2 O2 Mo2 59.3(3) . .
O17 Mo2 O2 P2 4.2(16) . .
O12 Mo2 O2 P2 -177.9(3) . .
O4 Mo2 O2 P2 -76.4(3) . .
O1 Mo2 O2 P2 80.5(3) . .
O15 Mo2 O2 P2 10.4(2) . .
Mo3 Mo2 O2 P2 50.8(2) . .
O10 Mo1 O3 Mo3 -175.7(2) . .
O14 Mo1 O3 Mo3 77.9(2) . .
O5 Mo1 O3 Mo3 -50.1(4) . .
O16 Mo1 O3 Mo3 -4.52(19) . .
O18 Mo1 O3 Mo3 -90.3(2) . .
Mo5 Mo1 O3 Mo3 -72.5(2) . .
O11 Mo3 O3 Mo1 -78.6(3) . .
O19 Mo3 O3 Mo1 174.3(2) . .
O1 Mo3 O3 Mo1 51.6(4) . .
O15 Mo3 O3 Mo1 78.6(2) . .
O16 Mo3 O3 Mo1 4.50(19) . .
Mo2 Mo3 O3 Mo1 65.9(2) . .
O17 Mo2 O4 Mo4 -105.7(4) . .
O12 Mo2 O4 Mo4 149.6(4) . .
O1 Mo2 O4 Mo4 25.8(6) . .
O15 Mo2 O4 Mo4 -20.8(4) . .
O2 Mo2 O4 Mo4 66.9(4) . .
Mo3 Mo2 O4 Mo4 0.8(5) . .
O22 Mo4 O4 Mo2 135.2(4) . .
O20 Mo4 O4 Mo2 -118.7(4) . .
O9 Mo4 O4 Mo2 4.2(6) . .
O7 Mo4 O4 Mo2 50.8(4) . .
O23 Mo4 O4 Mo2 -33.9(4) . .
Mo5 Mo4 O4 Mo2 -17.0(5) . .
O10 Mo1 O5 Mo5 80.1(3) . .
O14 Mo1 O5 Mo5 -172.5(2) . .
O3 Mo1 O5 Mo5 -44.0(4) . .
O16 Mo1 O5 Mo5 -88.0(2) . .
O18 Mo1 O5 Mo5 -2.8(2) . .
Mo3 Mo1 O5 Mo5 -70.3(3) . .
O6 Mo5 O5 Mo1 175.3(3) . .
O21 Mo5 O5 Mo1 -78.5(3) . .
O9 Mo5 O5 Mo1 51.0(5) . .
O23 Mo5 O5 Mo1 77.1(2) . .
O18 Mo5 O5 Mo1 2.8(2) . .
Mo4 Mo5 O5 Mo1 66.1(3) . .
O8 P1 O7 Mo4 179.8(2) . .
O15 P1 O7 Mo4 58.7(3) . .
O18 P1 O7 Mo4 -61.1(3) . .
O22 Mo4 O7 P1 -177.1(3) . .
O20 Mo4 O7 P1 9.6(12) . .
O4 Mo4 O7 P1 -73.7(3) . .
O9 Mo4 O7 P1 81.4(3) . .
O23 Mo4 O7 P1 10.0(3) . .
Mo5 Mo4 O7 P1 51.2(3) . .
O7 P1 O8 Zn1 -45.5(4) . .
O15 P1 O8 Zn1 72.7(3) . .
O18 P1 O8 Zn1 -165.6(3) . .
N5 Zn1 O8 P1 19.1(4) . .
N2 Zn1 O8 P1 -156.7(3) . .
N1 Zn1 O8 P1 123.6(3) . .
O1W Zn1 O8 P1 -69.4(3) . .
O6 Mo5 O9 Mo4 -97.7(3) . .
O21 Mo5 O9 Mo4 155.2(2) . .
O5 Mo5 O9 Mo4 25.8(5) . .
O23 Mo5 O9 Mo4 -1.0(2) . .
O18 Mo5 O9 Mo4 70.8(2) . .
Mo1 Mo5 O9 Mo4 53.1(3) . .
O22 Mo4 O9 Mo5 -171.0(3) . .
O20 Mo4 O9 Mo5 83.3(3) . .
O4 Mo4 O9 Mo5 -39.5(5) . .
O7 Mo4 O9 Mo5 -86.7(2) . .
O23 Mo4 O9 Mo5 1.0(2) . .
O8 P1 O15 Mo3 68.6(3) . .
O7 P1 O15 Mo3 -170.3(2) . .
O18 P1 O15 Mo3 -51.4(3) . .
O8 P1 O15 Mo2 -119.0(3) . .
O7 P1 O15 Mo2 2.1(3) . .
O18 P1 O15 Mo2 121.0(3) . .
O11 Mo3 O15 P1 107.1(5) . .
O19 Mo3 O15 P1 -85.2(3) . .
O1 Mo3 O15 P1 176.3(3) . .
O3 Mo3 O15 P1 9.9(3) . .
O16 Mo3 O15 P1 83.7(3) . .
Mo2 Mo3 O15 P1 174.5(4) . .
Mo1 Mo3 O15 P1 39.0(2) . .
O11 Mo3 O15 Mo2 -67.4(5) . .
O19 Mo3 O15 Mo2 100.29(18) . .
O1 Mo3 O15 Mo2 1.85(14) . .
O3 Mo3 O15 Mo2 -164.53(15) . .
O16 Mo3 O15 Mo2 -90.76(14) . .
Mo1 Mo3 O15 Mo2 -135.49(11) . .
O17 Mo2 O15 P1 79.8(3) . .
O12 Mo2 O15 P1 -146.5(8) . .
O4 Mo2 O15 P1 -22.7(3) . .
O1 Mo2 O15 P1 -176.1(3) . .
O2 Mo2 O15 P1 -99.4(3) . .
Mo3 Mo2 O15 P1 -174.2(4) . .
O17 Mo2 O15 Mo3 -105.97(18) . .
O12 Mo2 O15 Mo3 27.7(9) . .
O4 Mo2 O15 Mo3 151.50(16) . .
O1 Mo2 O15 Mo3 -1.89(14) . .
O2 Mo2 O15 Mo3 74.82(14) . .
O2 P2 O16 Mo1 156.7(2) . .
O13 P2 O16 Mo1 -80.9(3) . .
O23 P2 O16 Mo1 36.8(3) . .
O2 P2 O16 Mo3 29.2(3) . .
O13 P2 O16 Mo3 151.6(3) . .
O23 P2 O16 Mo3 -90.7(3) . .
O10 Mo1 O16 P2 -92.8(9) . .
O14 Mo1 O16 P2 117.6(3) . .
O5 Mo1 O16 P2 16.5(2) . .
O3 Mo1 O16 P2 -138.4(3) . .
O18 Mo1 O16 P2 -58.2(2) . .
Mo3 Mo1 O16 P2 -141.6(3) . .
Mo5 Mo1 O16 P2 -11.8(2) . .
O10 Mo1 O16 Mo3 48.7(9) . .
O14 Mo1 O16 Mo3 -100.85(17) . .
O5 Mo1 O16 Mo3 158.06(16) . .
O3 Mo1 O16 Mo3 3.19(13) . .
O18 Mo1 O16 Mo3 83.41(13) . .
Mo5 Mo1 O16 Mo3 129.78(10) . .
O11 Mo3 O16 P2 -122.5(3) . .
O19 Mo3 O16 P2 94.4(7) . .
O1 Mo3 O16 P2 -22.9(3) . .
O3 Mo3 O16 P2 135.9(3) . .
O15 Mo3 O16 P2 48.7(3) . .
Mo2 Mo3 O16 P2 4.3(2) . .
Mo1 Mo3 O16 P2 139.0(3) . .
O11 Mo3 O16 Mo1 98.51(19) . .
O19 Mo3 O16 Mo1 -44.7(7) . .
O1 Mo3 O16 Mo1 -161.94(16) . .
O3 Mo3 O16 Mo1 -3.16(13) . .
O15 Mo3 O16 Mo1 -90.29(14) . .
Mo2 Mo3 O16 Mo1 -134.71(11) . .
O8 P1 O18 Mo1 -94.6(3) . .
O7 P1 O18 Mo1 144.3(2) . .
O15 P1 O18 Mo1 27.3(3) . .
O8 P1 O18 Mo5 146.7(2) . .
O7 P1 O18 Mo5 25.6(3) . .
O15 P1 O18 Mo5 -91.4(3) . .
O10 Mo1 O18 P1 123.6(3) . .
O14 Mo1 O18 P1 -71.0(9) . .
O5 Mo1 O18 P1 -131.7(3) . .
O3 Mo1 O18 P1 25.1(2) . .
O16 Mo1 O18 P1 -49.5(2) . .
Mo3 Mo1 O18 P1 -4.9(2) . .
Mo5 Mo1 O18 P1 -133.6(3) . .
O10 Mo1 O18 Mo5 -102.89(17) . .
O14 Mo1 O18 Mo5 62.5(9) . .
O5 Mo1 O18 Mo5 1.84(14) . .
O3 Mo1 O18 Mo5 158.62(15) . .
O16 Mo1 O18 Mo5 84.10(13) . .
Mo3 Mo1 O18 Mo5 128.68(9) . .
O6 Mo5 O18 P1 101.1(8) . .
O21 Mo5 O18 P1 -125.9(3) . .
O9 Mo5 O18 P1 -26.1(3) . .
O5 Mo5 O18 P1 132.9(3) . .
O23 Mo5 O18 P1 47.1(2) . .
Mo4 Mo5 O18 P1 2.8(2) . .
Mo1 Mo5 O18 P1 134.7(3) . .
O6 Mo5 O18 Mo1 -33.6(8) . .
O21 Mo5 O18 Mo1 99.44(18) . .
O9 Mo5 O18 Mo1 -160.76(15) . .
O5 Mo5 O18 Mo1 -1.79(13) . .
O23 Mo5 O18 Mo1 -87.56(13) . .
Mo4 Mo5 O18 Mo1 -131.84(10) . .
O2 P2 O23 Mo5 -179.9(2) . .
O13 P2 O23 Mo5 59.9(3) . .
O16 P2 O23 Mo5 -58.5(3) . .
O2 P2 O23 Mo4 0.1(4) . .
O13 P2 O23 Mo4 -120.1(3) . .
O16 P2 O23 Mo4 121.5(3) . .
O6 Mo5 O23 P2 -81.7(3) . .
O21 Mo5 O23 P2 103.9(5) . .
O9 Mo5 O23 P2 -179.3(3) . .
O5 Mo5 O23 P2 13.4(3) . .
O18 Mo5 O23 P2 86.6(3) . .
Mo4 Mo5 O23 P2 180.0(4) . .
Mo1 Mo5 O23 P2 40.3(3) . .
O6 Mo5 O23 Mo4 98.3(2) . .
O21 Mo5 O23 Mo4 -76.1(5) . .
O9 Mo5 O23 Mo4 0.73(15) . .
O5 Mo5 O23 Mo4 -166.57(17) . .
O18 Mo5 O23 Mo4 -93.37(14) . .
Mo1 Mo5 O23 Mo4 -139.73(12) . .
O22 Mo4 O23 P2 -139.0(9) . .
O20 Mo4 O23 P2 77.6(3) . .
O4 Mo4 O23 P2 -22.4(3) . .
O9 Mo4 O23 P2 179.3(4) . .
O7 Mo4 O23 P2 -102.3(3) . .
Mo5 Mo4 O23 P2 180.0(4) . .
O22 Mo4 O23 Mo5 40.9(10) . .
O20 Mo4 O23 Mo5 -102.39(18) . .
O4 Mo4 O23 Mo5 157.57(17) . .
O9 Mo4 O23 Mo5 -0.73(15) . .
O7 Mo4 O23 Mo5 77.67(15) . .
O8 Zn1 N1 C1 121.2(4) . .
N5 Zn1 N1 C1 -116.1(4) . .
N2 Zn1 N1 C1 -0.3(4) . .
O1W Zn1 N1 C1 11.1(9) . .
O8 Zn1 N1 C3 -51.4(9) . .
N5 Zn1 N1 C3 71.2(9) . .
N2 Zn1 N1 C3 -172.9(9) . .
O1W Zn1 N1 C3 -161.6(7) . .
O8 Zn1 N2 C2 -88.3(4) . .
N5 Zn1 N2 C2 95.8(4) . .
N1 Zn1 N2 C2 -0.3(4) . .
O1W Zn1 N2 C2 -177.6(4) . .
O8 Zn1 N2 C5 90.4(6) . .
N5 Zn1 N2 C5 -85.5(7) . .
N1 Zn1 N2 C5 178.4(7) . .
O1W Zn1 N2 C5 1.1(6) . .
O8 Zn1 N5 C7 62.6(6) . .
N2 Zn1 N5 C7 -121.5(5) . .
N1 Zn1 N5 C7 -38.6(5) . .
O1W Zn1 N5 C7 152.5(5) . .
O8 Zn1 N5 C9 -121.4(4) . .
N2 Zn1 N5 C9 54.6(5) . .
N1 Zn1 N5 C9 137.5(4) . .
O1W Zn1 N5 C9 -31.5(4) . .
C3 N1 C1 N3 -3.3(8) . .
Zn1 N1 C1 N3 -178.9(4) . .
C3 N1 C1 C2 176.4(6) . .
Zn1 N1 C1 C2 0.8(7) . .
C4 N3 C1 N1 3.1(8) . .
C4 N3 C1 C2 -176.6(7) . .
C5 N2 C2 N4 0.7(7) . .
Zn1 N2 C2 N4 179.8(3) . .
C5 N2 C2 C1 -178.3(5) . .
Zn1 N2 C2 C1 0.8(7) . .
C6 N4 C2 N2 -0.2(7) . .
C6 N4 C2 C1 178.6(6) . .
N1 C1 C2 N2 -1.1(8) . .
N3 C1 C2 N2 178.5(6) . .
N1 C1 C2 N4 -179.9(6) . .
N3 C1 C2 N4 -0.2(11) . .
C1 N1 C3 C4 2.3(9) . .
Zn1 N1 C3 C4 175.1(6) . .
N1 C3 C4 N3 -0.5(10) . .
C1 N3 C4 C3 -1.5(9) . .
C2 N2 C5 C6 -0.9(7) . .
Zn1 N2 C5 C6 -179.6(5) . .
N2 C5 C6 N4 0.7(7) . .
C2 N4 C6 C5 -0.3(7) . .
C9 N5 C7 N6 0.2(7) . .
Zn1 N5 C7 N6 176.8(4) . .
C9 N5 C7 C8 -179.6(6) . .
Zn1 N5 C7 C8 -3.0(9) . .
C10 N6 C7 N5 -0.4(7) . .
C10 N6 C7 C8 179.4(6) . .
C11 N7 C8 N8 0.8(7) . .
C11 N7 C8 C7 -173.3(6) . .
C12 N8 C8 N7 -0.6(7) . .
C12 N8 C8 C7 173.6(6) . .
N5 C7 C8 N7 -50.3(9) . .
N6 C7 C8 N7 129.9(6) . .
N5 C7 C8 N8 136.6(7) . .
N6 C7 C8 N8 -43.2(9) . .
C7 N5 C9 C10 0.1(7) . .
Zn1 N5 C9 C10 -176.9(4) . .
C7 N6 C10 C9 0.4(8) . .
N5 C9 C10 N6 -0.3(8) . .
C8 N7 C11 C12 -0.6(8) . .
N7 C11 C12 N8 0.2(8) . .
C8 N8 C12 C11 0.3(8) . .
C15 N9 C13 N10 0.2(8) . .
C15 N9 C13 C14 -176.9(6) . .
C16 N10 C13 N9 -0.4(7) . .
C16 N10 C13 C14 176.5(6) . .
C18 N12 C14 N11 -0.2(7) . .
C18 N12 C14 C13 -179.8(6) . .
C17 N11 C14 N12 0.1(7) . .
C17 N11 C14 C13 179.7(6) . .
N9 C13 C14 N12 -159.9(6) . .
N10 C13 C14 N12 23.6(10) . .
N9 C13 C14 N11 20.6(10) . .
N10 C13 C14 N11 -155.9(6) . .
C13 N9 C15 C16 0.2(9) . .
N9 C15 C16 N10 -0.4(8) . .
C13 N10 C16 C15 0.5(8) . .
C14 N11 C17 C18 0.1(8) . .
N11 C17 C18 N12 -0.2(8) . .
C14 N12 C18 C17 0.2(7) . .
C21 N13 C19 N13 0.1(4) . 2_445
C21 N13 C19 C20 -179.9(4) . .
C22 N14 C20 N14 -0.11(19) . 2_445
C22 N14 C20 C19 179.89(19) . .
N13 C19 C20 N14 174.2(4) 2_445 .
N13 C19 C20 N14 -5.8(4) . .
N13 C19 C20 N14 -5.8(4) 2_445 2_445
N13 C19 C20 N14 174.2(4) . 2_445
C19 N13 C21 C21 -0.4(11) . 2_445
C20 N14 C22 C22 0.3(5) . 2_445
